data_7051702
loop_
_publ_author_name
'Oms, Olivier'
'Norel, Lucie'
'Chamoreau, Lise-Marie'
'Rousseli\`ere, H\'el\`ene'
'Train, Cyrille'

_publ_section_title
;
 Conformation and crystal packing sensitivity to substitution of
 thioxo- and oxo-tetrazane derivatives
;
_journal_issue 8
_journal_name_full 'New Journal of Chemistry'
_journal_page_first 1663
_journal_paper_doi 10.1039/b902225b
_journal_volume 33
_journal_year 2009
_chemical_formula_moiety 'C10 H14 N4 O1 S1'
_chemical_formula_sum 'C10 H14 N4 O S'
_chemical_formula_weight 238.31
_chemical_name_systematic
;
?
;
_space_group_IT_number 14
_symmetry_cell_setting monoclinic
_symmetry_Int_Tables_number 14
_symmetry_space_group_name_Hall '-P 2ybc'
_symmetry_space_group_name_H-M 'P 1 21/c 1'
_atom_sites_solution_hydrogens geom
_atom_sites_solution_primary direct
_atom_sites_solution_secondary difmap
_audit_creation_method SHELXL-97
_cell_angle_alpha 90.00
_cell_angle_beta 101.178(11)
_cell_angle_gamma 90.00
_cell_formula_units_Z 4
_cell_length_a 5.6910(5)
_cell_length_b 18.042(2)
_cell_length_c 11.6058(12)
_cell_measurement_reflns_used 54
_cell_measurement_temperature 200(2)
_cell_measurement_theta_max 20
_cell_measurement_theta_min 4
_cell_volume 1169.0(2)
_computing_cell_refinement 'Dirax/lsq (Duisenberg & Schreurs, 1989-2000)'
_computing_data_collection 'Collect (Nonius BV, 1997-2000)'
_computing_data_reduction 'EvalCCD (Duisenberg & Schreurs 1990-2000)'
_computing_molecular_graphics 'DIAMOND (Brandenburg, 1999)'
_computing_publication_material 'SHELXL-97 (Sheldrick, 1997)'
_computing_structure_refinement 'SHELXL-97 (Sheldrick, 1997)'
_computing_structure_solution 'SIR92 (Giacovazzo et al, 1993)'
_diffrn_ambient_temperature 200(2)
_diffrn_detector_area_resol_mean 9
_diffrn_measured_fraction_theta_full 0.999
_diffrn_measured_fraction_theta_max 0.999
_diffrn_measurement_device_type KappaCCD
_diffrn_measurement_method 'CCD rotation images, thick slices'
_diffrn_radiation_monochromator graphite
_diffrn_radiation_source 'fine-focus sealed tube'
_diffrn_radiation_type MoK\a
_diffrn_radiation_wavelength 0.71073
_diffrn_reflns_av_R_equivalents 0.0664
_diffrn_reflns_av_sigmaI/netI 0.0717
_diffrn_reflns_limit_h_max 8
_diffrn_reflns_limit_h_min -7
_diffrn_reflns_limit_k_max 18
_diffrn_reflns_limit_k_min -25
_diffrn_reflns_limit_l_max 16
_diffrn_reflns_limit_l_min -16
_diffrn_reflns_number 14544
_diffrn_reflns_theta_full 30.00
_diffrn_reflns_theta_max 30.00
_diffrn_reflns_theta_min 2.88
_diffrn_standards_decay_% 0
_diffrn_standards_number 0
_exptl_absorpt_coefficient_mu 0.262
_exptl_absorpt_correction_T_max 0.974
_exptl_absorpt_correction_T_min 0.656
_exptl_absorpt_correction_type multi-scan
_exptl_absorpt_process_details
;
R.H. Blessing, Acta Cryst. (1995), A51, 33-38
;
_exptl_crystal_colour colourless
_exptl_crystal_density_diffrn 1.354
_exptl_crystal_density_meas ?
_exptl_crystal_density_method .
_exptl_crystal_description needle
_exptl_crystal_F_000 504
_exptl_crystal_size_max 0.6
_exptl_crystal_size_mid 0.15
_exptl_crystal_size_min 0.1
_refine_diff_density_max 0.611
_refine_diff_density_min -0.269
_refine_diff_density_rms 0.063
_refine_ls_extinction_coef 0.013(3)
_refine_ls_extinction_expression Fc^*^=kFc[1+0.001xFc^2^\l^3^/sin(2\q)]^-1/4^
_refine_ls_extinction_method SHELXL
_refine_ls_goodness_of_fit_ref 1.005
_refine_ls_hydrogen_treatment constr
_refine_ls_matrix_type full
_refine_ls_number_parameters 148
_refine_ls_number_reflns 3396
_refine_ls_number_restraints 0
_refine_ls_restrained_S_all 1.005
_refine_ls_R_factor_all 0.0834
_refine_ls_R_factor_gt 0.0451
_refine_ls_shift/su_max 0.001
_refine_ls_shift/su_mean 0.000
_refine_ls_structure_factor_coef Fsqd
_refine_ls_weighting_details 'calc w=1/[\s^2^(Fo^2^)+(0.0647P)^2^+0.0000P] where P=(Fo^2^+2Fc^2^)/3'
_refine_ls_weighting_scheme calc
_refine_ls_wR_factor_gt 0.1115
_refine_ls_wR_factor_ref 0.1226
_reflns_number_gt 2199
_reflns_number_total 3396
_reflns_threshold_expression >2sigma(I)
_cod_data_source_file b902225b.txt
_cod_data_source_block o64
_cod_database_code 7051702

loop_
_symmetry_equiv_pos_as_xyz
'x, y, z'
'-x, y+1/2, -z+1/2'
'-x, -y, -z'
'x, -y-1/2, z-1/2'

loop_
_atom_site_label
_atom_site_type_symbol
_atom_site_fract_x
_atom_site_fract_y
_atom_site_fract_z
_atom_site_U_iso_or_equiv
_atom_site_adp_type
_atom_site_occupancy
_atom_site_symmetry_multiplicity
_atom_site_calc_flag
_atom_site_refinement_flags
_atom_site_disorder_assembly
_atom_site_disorder_group
S1 S 0.09119(7) -0.02498(3) 0.84188(4) 0.02773(15) Uani 1 1 d . . .
O1 O 0.5362(2) 0.25958(9) 0.85428(13) 0.0495(4) Uani 1 1 d . . .
H11 H 0.6128 0.2145 0.8814 0.074 Uiso 1 1 d R . .
N1 N 0.6524(2) 0.11307(8) 0.86609(12) 0.0232(3) Uani 1 1 d . . .
H1 H 0.7853 0.0832 0.8853 0.028 Uiso 1 1 d R . .
N2 N 0.4505(2) 0.07298(8) 0.89135(12) 0.0199(3) Uani 1 1 d . . .
N3 N 0.4323(2) 0.00442(9) 0.71967(12) 0.0244(3) Uani 1 1 d . . .
N4 N 0.5993(2) 0.05160(9) 0.67590(13) 0.0274(4) Uani 1 1 d . . .
H4 H 0.7525 0.0282 0.6985 0.033 Uiso 1 1 d R . .
C1 C 0.3402(2) 0.02057(10) 0.81576(14) 0.0186(3) Uani 1 1 d . . .
C2 C 0.6183(3) 0.12268(11) 0.73637(15) 0.0253(4) Uani 1 1 d . . .
H2 H 0.7660 0.1508 0.7180 0.030 Uiso 1 1 d R . .
C3 C 0.4022(3) 0.17308(11) 0.69481(15) 0.0235(4) Uani 1 1 d . . .
C4 C 0.3718(3) 0.23801(11) 0.75662(16) 0.0294(4) Uani 1 1 d . . .
C5 C 0.1762(3) 0.28444(12) 0.71928(18) 0.0359(5) Uani 1 1 d . . .
H5 H 0.1586 0.3274 0.7610 0.043 Uiso 1 1 calc R . .
C6 C 0.0074(3) 0.26657(12) 0.61980(18) 0.0352(5) Uani 1 1 d . . .
H6 H -0.1242 0.2973 0.5955 0.042 Uiso 1 1 calc R . .
C7 C 0.0351(3) 0.20287(12) 0.55660(16) 0.0351(5) Uani 1 1 d . . .
H7 H -0.0774 0.1911 0.4897 0.042 Uiso 1 1 calc R . .
C8 C 0.2305(3) 0.15677(11) 0.59314(15) 0.0299(4) Uani 1 1 d . . .
H8 H 0.2484 0.1145 0.5499 0.036 Uiso 1 1 calc R . .
C9 C 0.3422(3) 0.10731(11) 0.98358(15) 0.0289(4) Uani 1 1 d . . .
H9A H 0.2394 0.1472 0.9505 0.043 Uiso 1 1 calc R . .
H9B H 0.4663 0.1262 1.0446 0.043 Uiso 1 1 calc R . .
H9C H 0.2502 0.0709 1.0159 0.043 Uiso 1 1 calc R . .
C10 C 0.3333(4) -0.05402(13) 0.63564(19) 0.0426(5) Uani 1 1 d . . .
H10A H 0.3035 -0.0977 0.6778 0.064 Uiso 1 1 calc R . .
H10B H 0.4459 -0.0653 0.5863 0.064 Uiso 1 1 calc R . .
H10C H 0.1860 -0.0371 0.5880 0.064 Uiso 1 1 calc R . .

loop_
_atom_site_aniso_label
_atom_site_aniso_U_11
_atom_site_aniso_U_22
_atom_site_aniso_U_33
_atom_site_aniso_U_23
_atom_site_aniso_U_13
_atom_site_aniso_U_12
S1 0.0214(2) 0.0229(3) 0.0388(3) 0.0038(2) 0.00564(16) -0.00404(18)
O1 0.0577(9) 0.0257(9) 0.0541(10) -0.0053(7) -0.0164(7) -0.0020(7)
N1 0.0156(6) 0.0236(9) 0.0289(8) 0.0046(7) 0.0003(5) -0.0031(6)
N2 0.0179(6) 0.0195(8) 0.0225(7) -0.0002(6) 0.0042(5) -0.0026(5)
N3 0.0256(7) 0.0213(9) 0.0270(8) -0.0028(7) 0.0072(5) 0.0012(6)
N4 0.0243(7) 0.0294(10) 0.0311(8) 0.0033(7) 0.0120(6) 0.0044(6)
C1 0.0165(6) 0.0164(9) 0.0217(8) 0.0022(7) 0.0005(5) 0.0047(6)
C2 0.0211(8) 0.0254(11) 0.0300(9) 0.0056(8) 0.0064(6) -0.0007(7)
C3 0.0242(8) 0.0222(10) 0.0242(8) 0.0076(8) 0.0047(6) -0.0023(7)
C4 0.0328(9) 0.0202(11) 0.0328(10) 0.0035(8) 0.0002(7) -0.0046(8)
C5 0.0455(10) 0.0200(11) 0.0412(11) 0.0042(9) 0.0059(8) 0.0041(9)
C6 0.0350(9) 0.0302(12) 0.0390(11) 0.0143(9) 0.0034(8) 0.0074(8)
C7 0.0367(10) 0.0356(13) 0.0289(10) 0.0069(9) -0.0034(7) 0.0028(9)
C8 0.0365(9) 0.0285(11) 0.0241(9) 0.0041(8) 0.0040(7) 0.0034(8)
C9 0.0322(9) 0.0282(11) 0.0269(9) -0.0040(8) 0.0076(7) 0.0009(8)
C10 0.0578(12) 0.0310(13) 0.0396(12) -0.0152(10) 0.0110(9) -0.0020(10)

loop_
_atom_type_symbol
_atom_type_description
_atom_type_scat_dispersion_real
_atom_type_scat_dispersion_imag
_atom_type_scat_source
C C 0.0033 0.0016 'International Tables Vol C Tables 4.2.6.8 and 6.1.1.4'
H H 0.0000 0.0000 'International Tables Vol C Tables 4.2.6.8 and 6.1.1.4'
N N 0.0061 0.0033 'International Tables Vol C Tables 4.2.6.8 and 6.1.1.4'
O O 0.0106 0.0060 'International Tables Vol C Tables 4.2.6.8 and 6.1.1.4'
S S 0.1246 0.1234 'International Tables Vol C Tables 4.2.6.8 and 6.1.1.4'

loop_
_geom_angle_atom_site_label_1
_geom_angle_atom_site_label_2
_geom_angle_atom_site_label_3
_geom_angle
_geom_angle_site_symmetry_1
_geom_angle_site_symmetry_3
_geom_angle_publ_flag
C4 O1 H11 103.0 . . ?
N2 N1 C2 108.20(12) . . ?
N2 N1 H1 108.0 . . ?
C2 N1 H1 104.6 . . ?
C1 N2 N1 120.45(13) . . ?
C1 N2 C9 123.84(13) . . ?
N1 N2 C9 113.65(13) . . ?
C1 N3 N4 123.44(15) . . ?
C1 N3 C10 122.73(15) . . ?
N4 N3 C10 112.57(14) . . ?
N3 N4 C2 110.08(12) . . ?
N3 N4 H4 105.7 . . ?
C2 N4 H4 106.1 . . ?
N3 C1 N2 118.58(14) . . ?
N3 C1 S1 120.52(12) . . ?
N2 C1 S1 120.90(12) . . ?
N4 C2 N1 111.56(15) . . ?
N4 C2 C3 113.04(13) . . ?
N1 C2 C3 109.07(13) . . ?
N4 C2 H2 108.6 . . ?
N1 C2 H2 108.2 . . ?
C3 C2 H2 106.1 . . ?
C4 C3 C8 117.93(16) . . ?
C4 C3 C2 120.45(15) . . ?
C8 C3 C2 121.62(17) . . ?
O1 C4 C5 117.39(18) . . ?
O1 C4 C3 121.67(16) . . ?
C5 C4 C3 120.91(16) . . ?
C6 C5 C4 120.1(2) . . ?
C6 C5 H5 120.0 . . ?
C4 C5 H5 120.0 . . ?
C7 C6 C5 120.00(18) . . ?
C7 C6 H6 120.0 . . ?
C5 C6 H6 120.0 . . ?
C8 C7 C6 120.06(17) . . ?
C8 C7 H7 120.0 . . ?
C6 C7 H7 120.0 . . ?
C7 C8 C3 121.01(19) . . ?
C7 C8 H8 119.5 . . ?
C3 C8 H8 119.5 . . ?
N2 C9 H9A 109.5 . . ?
N2 C9 H9B 109.5 . . ?
H9A C9 H9B 109.5 . . ?
N2 C9 H9C 109.5 . . ?
H9A C9 H9C 109.5 . . ?
H9B C9 H9C 109.5 . . ?
N3 C10 H10A 109.5 . . ?
N3 C10 H10B 109.5 . . ?
H10A C10 H10B 109.5 . . ?
N3 C10 H10C 109.5 . . ?
H10A C10 H10C 109.5 . . ?
H10B C10 H10C 109.5 . . ?

loop_
_geom_bond_atom_site_label_1
_geom_bond_atom_site_label_2
_geom_bond_distance
_geom_bond_site_symmetry_2
_geom_bond_publ_flag
S1 C1 1.7154(16) . ?
O1 C4 1.379(2) . ?
O1 H11 0.9479 . ?
N1 N2 1.4355(18) . ?
N1 C2 1.490(2) . ?
N1 H1 0.9199 . ?
N2 C1 1.358(2) . ?
N2 C9 1.471(2) . ?
N3 C1 1.353(2) . ?
N3 N4 1.4395(19) . ?
N3 C10 1.472(3) . ?
N4 C2 1.456(2) . ?
N4 H4 0.9585 . ?
C2 C3 1.530(2) . ?
C2 H2 1.0389 . ?
C3 C4 1.402(3) . ?
C3 C8 1.410(2) . ?
C4 C5 1.393(2) . ?
C5 C6 1.389(3) . ?
C5 H5 0.9300 . ?
C6 C7 1.389(3) . ?
C6 H6 0.9300 . ?
C7 C8 1.387(2) . ?
C7 H7 0.9300 . ?
C8 H8 0.9300 . ?
C9 H9A 0.9600 . ?
C9 H9B 0.9600 . ?
C9 H9C 0.9600 . ?
C10 H10A 0.9600 . ?
C10 H10B 0.9600 . ?
C10 H10C 0.9600 . ?

loop_
_cod_related_entry_id
_cod_related_entry_database
_cod_related_entry_code
1 ChemSpider 30652902
